data_7718318
loop_
_publ_author_name
'Kumar, Amit'
'Golwankar, Riddhi R.'
'Pyrch, Mikaela M. F.'
'Cooper, Fynn L.'
'Arehart, Grant A.'
'Carter, Korey P.'
'Oliver, Allen G.'
'Day, Victor W.'
'Forbes, Tori Z.'
'Blakemore, James D.'

_publ_section_title
;
 Macrocyclic control of electron transfer to high valent uranium in
 heterobimetallic complexes.
;
_journal_issue 20
_journal_name_full 'Dalton transactions (Cambridge, England : 2003)'
_journal_page_first 8061
_journal_page_last 8075
_journal_paper_doi 10.1039/d4dt03503h
_journal_volume 54
_journal_year 2025
_chemical_formula_moiety 'C24 H27 F3 N3 Na O10 S U'
_chemical_formula_sum 'C24 H27 F3 N3 Na O10 S U'
_chemical_formula_weight 867.56
_chemical_properties_physical Moisture-sensitive
_space_group_crystal_system monoclinic
_space_group_IT_number 14
_space_group_name_Hall '-P 2ybc'
_space_group_name_H-M_alt 'P 1 21/c 1'
_atom_sites_solution_hydrogens geom
_atom_sites_solution_primary direct
_audit_creation_method
;FinalCif V146 by Daniel Kratzert, Freiburg 2025, 
https://dkratzert.de/finalcif.html
;
_audit_update_record
;
2025-02-24 deposited with the CCDC.	2025-03-12 downloaded from the CCDC.
;
_cell_angle_alpha 90
_cell_angle_beta 104.0830(10)
_cell_angle_gamma 90
_cell_formula_units_Z 4
_cell_length_a 12.1266(4)
_cell_length_b 12.9389(4)
_cell_length_c 19.1605(6)
_cell_measurement_reflns_used 9142
_cell_measurement_temperature 200(2)
_cell_measurement_theta_max 70.015
_cell_measurement_theta_min 3.758
_cell_volume 2916.02(16)
_computing_cell_refinement 'SAINT V8.34A'
_computing_data_collection 'Bruker BIS 2015.5.1.2/11-Jun-2015 P2 && APEX2_2014.11-0'
_computing_data_reduction 'SAINT V8.34A'
_computing_molecular_graphics 'ShelXle (H\"ubschle 2011)'
_computing_publication_material 'SHELXL 2018/3 (Sheldrick, 2018)'
_computing_structure_refinement 'SHELXL-2018/3 (Sheldrick, 2018)'
_computing_structure_solution 'SHELXT 2014/5 (Sheldrick, 2014)'
_diffrn_ambient_environment N~2~
_diffrn_ambient_temperature 200(2)
_diffrn_detector CCD
_diffrn_detector_type 'Bruker APEX II'
_diffrn_measured_fraction_theta_full 0.977
_diffrn_measured_fraction_theta_max 0.948
_diffrn_measurement_device 'three-circle diffractometer'
_diffrn_measurement_device_type 'Bruker Proteum'
_diffrn_measurement_method '\w and \f scans'
_diffrn_measurement_specimen_support 'MiTeGen micromount'
_diffrn_radiation_monochromator 'Helios multilayer mirror optics'
_diffrn_radiation_probe x-ray
_diffrn_radiation_type CuK\a
_diffrn_radiation_wavelength 1.54178
_diffrn_reflns_av_R_equivalents 0.0598
_diffrn_reflns_av_unetI/netI 0.0582
_diffrn_reflns_Laue_measured_fraction_full 0.977
_diffrn_reflns_Laue_measured_fraction_max 0.948
_diffrn_reflns_limit_h_max 14
_diffrn_reflns_limit_h_min -12
_diffrn_reflns_limit_k_max 14
_diffrn_reflns_limit_k_min -12
_diffrn_reflns_limit_l_max 22
_diffrn_reflns_limit_l_min -23
_diffrn_reflns_number 18416
_diffrn_reflns_point_group_measured_fraction_full 0.977
_diffrn_reflns_point_group_measured_fraction_max 0.948
_diffrn_reflns_theta_full 66.000
_diffrn_reflns_theta_max 70.180
_diffrn_reflns_theta_min 3.758
_diffrn_source 'microfocus rotating anode generator'
_diffrn_source_current '45 mA'
_diffrn_source_type 'Bruker MicroStar'
_diffrn_source_voltage '60 kV'
_exptl_absorpt_coefficient_mu 17.193
_exptl_absorpt_correction_T_max 0.7882
_exptl_absorpt_correction_T_min 0.2898
_exptl_absorpt_correction_type numerical
_exptl_absorpt_process_details
;SADABS-2014/5 - Bruker AXS area detector scaling and absorption correction: 
Krause, L., Herbst-Irmer, R., Sheldrick G.M. & Stalke D., J. Appl. Cryst. 48 
(2015) 3-10
;
_exptl_crystal_colour orange
_exptl_crystal_density_diffrn 1.976
_exptl_crystal_description Needle
_exptl_crystal_F_000 1672
_exptl_crystal_recrystallization_method 'Re-crystallisation from solvent'
_exptl_crystal_size_max 0.158
_exptl_crystal_size_mid 0.033
_exptl_crystal_size_min 0.028
_exptl_transmission_factor_max 0.7882
_exptl_transmission_factor_min 0.2898
_refine_diff_density_max 3.038
_refine_diff_density_min -2.022
_refine_diff_density_rms 0.209
_refine_ls_extinction_method none
_refine_ls_goodness_of_fit_ref 1.048
_refine_ls_hydrogen_treatment constr
_refine_ls_matrix_type full
_refine_ls_number_parameters 418
_refine_ls_number_reflns 5266
_refine_ls_number_restraints 0
_refine_ls_restrained_S_all 1.048
_refine_ls_R_factor_all 0.0432
_refine_ls_R_factor_gt 0.0392
_refine_ls_shift/su_max 0.002
_refine_ls_shift/su_mean 0.000
_refine_ls_structure_factor_coef Fsqd
_refine_ls_weighting_details 'w=1/[\s^2^(Fo^2^)+(0.0588P)^2^+3.5173P] where P=(Fo^2^+2Fc^2^)/3'
_refine_ls_weighting_scheme calc
_refine_ls_wR_factor_gt 0.0981
_refine_ls_wR_factor_ref 0.1019
_reflns_Friedel_coverage 0.000
_reflns_number_gt 4719
_reflns_number_total 5266
_reflns_threshold_expression 'I > 2\s(I)'
_cod_data_source_file d4dt03503h3.cif
_cod_data_source_block q50k
_cod_depositor_comments 'Adding full bibliography for 7718311--7718320.cif.'
_cod_original_sg_symbol_H-M 'P 21/c'
_cod_database_code 7718318
_shelx_shelxl_version_number 2018/3
_shelx_space_group_comment
;
The symmetry employed for this shelxl refinement is uniquely defined
by the following loop, which should always be used as a source of
symmetry information in preference to the above space-group names.
They are only intended as comments.
;
_shelx_estimated_absorpt_t_min 0.172
_shelx_estimated_absorpt_t_max 0.645
_diffrn_measurement_ambient_temperature_device_make 'Oxford Cryostream'

loop_
_space_group_symop_operation_xyz
'x, y, z'
'-x, y+1/2, -z+1/2'
'-x, -y, -z'
'x, -y-1/2, z-1/2'

loop_
_atom_site_label
_atom_site_type_symbol
_atom_site_fract_x
_atom_site_fract_y
_atom_site_fract_z
_atom_site_U_iso_or_equiv
_atom_site_adp_type
_atom_site_occupancy
_atom_site_site_symmetry_order
_atom_site_calc_flag
_atom_site_refinement_flags_posn
_atom_site_refinement_flags_adp
_atom_site_refinement_flags_occupancy
_atom_site_disorder_assembly
_atom_site_disorder_group
U U 0.44052(2) 0.72553(2) 0.68215(2) 0.02479(10) Uani 1 1 d . . . . .
Na Na 0.73105(19) 0.68556(18) 0.67336(13) 0.0322(5) Uani 1 1 d . . . . .
O1 O 0.5853(4) 0.8154(3) 0.6564(3) 0.0395(10) Uani 1 1 d . . . . .
O2 O 0.5557(3) 0.5912(3) 0.6711(2) 0.0282(8) Uani 1 1 d . . . . .
O3 O 0.7138(3) 0.5247(3) 0.6100(2) 0.0343(9) Uani 1 1 d . . . . .
O4 O 0.8948(4) 0.6535(4) 0.6228(2) 0.0412(10) Uani 1 1 d . . . . .
O5 O 0.7467(4) 0.8138(4) 0.5869(3) 0.0413(10) Uani 1 1 d . . . . .
O7 O 0.5061(4) 0.7302(3) 0.7748(3) 0.0350(10) Uani 1 1 d . . . . .
O8 O 0.3637(4) 0.7221(3) 0.5909(2) 0.0316(10) Uani 1 1 d . . . . .
N1 N 0.3852(5) 0.9155(4) 0.6761(3) 0.0405(12) Uani 1 1 d . . . . .
N2 N 0.3344(4) 0.5593(5) 0.6938(3) 0.0387(12) Uani 1 1 d . . . . .
N3 N 0.2496(5) 0.7561(5) 0.7179(3) 0.0407(13) Uani 0.604(15) 1 d . . P A 1
C1 C 0.4312(6) 0.9907(6) 0.6505(4) 0.0447(16) Uani 1 1 d . . . . .
H1 H 0.397383 1.056592 0.652084 0.054 Uiso 1 1 calc R U . . .
C2 C 0.5284(6) 0.9879(5) 0.6194(4) 0.0429(16) Uani 1 1 d . . . . .
C3 C 0.5511(7) 1.0780(6) 0.5846(4) 0.0496(18) Uani 1 1 d . . . . .
H3 H 0.505441 1.137640 0.584802 0.060 Uiso 1 1 calc R U . . .
C4 C 0.6381(7) 1.0814(6) 0.5504(4) 0.0520(19) Uani 1 1 d . . . . .
H4 H 0.651323 1.142773 0.526420 0.062 Uiso 1 1 calc R U . . .
C5 C 0.7079(7) 0.9947(6) 0.5508(4) 0.0482(17) Uani 1 1 d . . . . .
H5 H 0.768437 0.997274 0.527330 0.058 Uiso 1 1 calc R U . . .
C6 C 0.6876(6) 0.9045(5) 0.5857(4) 0.0388(14) Uani 1 1 d . . . . .
C7 C 0.5987(5) 0.9006(5) 0.6213(3) 0.0347(13) Uani 1 1 d . . . . .
C8 C 0.8502(6) 0.8142(7) 0.5629(5) 0.054(2) Uani 1 1 d . . . . .
H8A H 0.911078 0.850198 0.598402 0.064 Uiso 1 1 calc R U . . .
H8B H 0.838366 0.850520 0.516199 0.064 Uiso 1 1 calc R U . . .
C9 C 0.8822(7) 0.7056(7) 0.5553(4) 0.0501(18) Uani 1 1 d . . . . .
H9A H 0.822758 0.671046 0.517943 0.060 Uiso 1 1 calc R U . . .
H9B H 0.954611 0.702705 0.540139 0.060 Uiso 1 1 calc R U . . .
C10 C 0.9102(6) 0.5437(7) 0.6191(4) 0.0485(17) Uani 1 1 d . . . . .
H10A H 0.934518 0.515844 0.668618 0.058 Uiso 1 1 calc R U . . .
H10B H 0.971817 0.529859 0.594658 0.058 Uiso 1 1 calc R U . . .
C11 C 0.8036(6) 0.4873(6) 0.5794(4) 0.0452(16) Uani 1 1 d . . . . .
H11A H 0.786637 0.502718 0.527227 0.054 Uiso 1 1 calc R U . . .
H11B H 0.812937 0.411723 0.586215 0.054 Uiso 1 1 calc R U . . .
C12 C 0.6108(5) 0.4726(5) 0.5922(3) 0.0318(12) Uani 1 1 d . . . . .
C13 C 0.5878(6) 0.3922(5) 0.5438(3) 0.0361(14) Uani 1 1 d . . . . .
H13 H 0.641384 0.373168 0.517235 0.043 Uiso 1 1 calc R U . . .
C14 C 0.4851(7) 0.3391(5) 0.5340(4) 0.0431(16) Uani 1 1 d . . . . .
H14 H 0.467374 0.284740 0.499723 0.052 Uiso 1 1 calc R U . . .
C15 C 0.4098(6) 0.3657(5) 0.5742(3) 0.0405(16) Uani 1 1 d . . . . .
H15 H 0.343259 0.325289 0.570556 0.049 Uiso 1 1 calc R U . . .
C16 C 0.4294(5) 0.4520(5) 0.6208(3) 0.0333(13) Uani 1 1 d . . . . .
C17 C 0.5306(5) 0.5086(4) 0.6288(3) 0.0246(11) Uani 1 1 d . . . . .
C18 C 0.3446(5) 0.4748(5) 0.6599(4) 0.0393(14) Uani 1 1 d . . . . .
H18 H 0.290404 0.422159 0.660782 0.047 Uiso 1 1 calc R U . . .
C24 C 1.0050(7) 0.6525(8) 0.8845(5) 0.062(2) Uani 1 1 d . . . . .
C19 C 0.2360(6) 0.5645(7) 0.7275(5) 0.0493(17) Uani 0.604(15) 1 d . . P A 1
H19A H 0.262572 0.565668 0.780591 0.059 Uiso 0.604(15) 1 calc R U P A 1
H19B H 0.185514 0.504105 0.713168 0.059 Uiso 0.604(15) 1 calc R U P A 1
C20 C 0.1722(8) 0.6663(9) 0.6996(6) 0.034(3) Uani 0.604(15) 1 d . . P A 1
H20A H 0.142512 0.662382 0.646722 0.041 Uiso 0.604(15) 1 calc R U P A 1
H20B H 0.106868 0.675192 0.721514 0.041 Uiso 0.604(15) 1 calc R U P A 1
C21 C 0.1963(9) 0.8505(9) 0.6837(6) 0.038(3) Uani 0.604(15) 1 d . . P A 1
H21A H 0.128161 0.866425 0.701584 0.045 Uiso 0.604(15) 1 calc R U P A 1
H21B H 0.171731 0.840148 0.631029 0.045 Uiso 0.604(15) 1 calc R U P A 1
C22 C 0.2801(6) 0.9410(6) 0.7004(5) 0.0516(19) Uani 0.604(15) 1 d . . P A 1
H22A H 0.244211 1.003896 0.675395 0.062 Uiso 0.604(15) 1 calc R U P A 1
H22B H 0.300171 0.954844 0.752780 0.062 Uiso 0.604(15) 1 calc R U P A 1
C23 C 0.2705(11) 0.7710(9) 0.8010(6) 0.038(3) Uani 0.604(15) 1 d . . P A 1
H23A H 0.306692 0.708956 0.825730 0.057 Uiso 0.604(15) 1 calc R U P A 1
H23B H 0.197736 0.782735 0.813433 0.057 Uiso 0.604(15) 1 calc R U P A 1
H23C H 0.320294 0.830790 0.816102 0.057 Uiso 0.604(15) 1 calc R U P A 1
N3' N 0.2496(5) 0.7561(5) 0.7179(3) 0.0407(13) Uani 0.396(15) 1 d . . P A 2
C19' C 0.2360(6) 0.5645(7) 0.7275(5) 0.0493(17) Uani 0.396(15) 1 d . . P A 2
H19C H 0.163699 0.555889 0.690565 0.059 Uiso 0.396(15) 1 calc R U P A 2
H19D H 0.241583 0.509427 0.764010 0.059 Uiso 0.396(15) 1 calc R U P A 2
C22' C 0.2801(6) 0.9410(6) 0.7004(5) 0.0516(19) Uani 0.396(15) 1 d . . P A 2
H22C H 0.290827 1.007199 0.727059 0.062 Uiso 0.396(15) 1 calc R U P A 2
H22D H 0.215083 0.949000 0.657994 0.062 Uiso 0.396(15) 1 calc R U P A 2
C20' C 0.2408(17) 0.668(2) 0.7617(13) 0.067(7) Uani 0.396(15) 1 d . . P A 2
H20C H 0.171620 0.676686 0.779871 0.080 Uiso 0.396(15) 1 calc R U P A 2
H20D H 0.306794 0.669221 0.803924 0.080 Uiso 0.396(15) 1 calc R U P A 2
C23' C 0.1482(16) 0.7562(19) 0.6472(10) 0.047(5) Uani 0.396(15) 1 d . . P A 2
H23D H 0.161525 0.810055 0.614255 0.070 Uiso 0.396(15) 1 calc R U P A 2
H23E H 0.076257 0.769799 0.660259 0.070 Uiso 0.396(15) 1 calc R U P A 2
H23F H 0.144274 0.688646 0.623518 0.070 Uiso 0.396(15) 1 calc R U P A 2
C21' C 0.255(2) 0.859(2) 0.7467(14) 0.069(8) Uani 0.396(15) 1 d . . P A 2
H21C H 0.314773 0.860352 0.792500 0.083 Uiso 0.396(15) 1 calc R U P A 2
H21D H 0.181931 0.874821 0.758231 0.083 Uiso 0.396(15) 1 calc R U P A 2
S1 S 0.91463(17) 0.7543(2) 0.83619(11) 0.0549(5) Uani 1 1 d . . . B 2
O11 O 0.8293(7) 0.6972(8) 0.7890(4) 0.088(2) Uani 1 1 d . . . B 2
O12 O 0.8868(8) 0.8144(9) 0.8907(4) 0.111(4) Uani 1 1 d . . . B 2
O13 O 0.9869(8) 0.8084(7) 0.7974(6) 0.095(3) Uani 1 1 d . . . B 2
F11 F 1.0921(7) 0.6915(8) 0.9306(6) 0.139(4) Uani 1 1 d . . . C 2
F12 F 1.0446(8) 0.5936(6) 0.8416(5) 0.117(3) Uani 1 1 d . . . D 2
F13 F 0.9531(7) 0.5937(7) 0.9214(4) 0.110(3) Uani 1 1 d . . . E 2

loop_
_atom_site_aniso_label
_atom_site_aniso_U_11
_atom_site_aniso_U_22
_atom_site_aniso_U_33
_atom_site_aniso_U_23
_atom_site_aniso_U_13
_atom_site_aniso_U_12
U 0.02328(14) 0.02648(14) 0.02432(14) -0.00465(6) 0.00523(8) 0.00107(5)
Na 0.0307(11) 0.0324(12) 0.0337(12) 0.0043(9) 0.0082(9) -0.0009(9)
O1 0.039(2) 0.024(2) 0.055(3) 0.0083(18) 0.011(2) 0.0023(17)
O2 0.0274(19) 0.0243(19) 0.033(2) -0.0034(15) 0.0081(16) -0.0009(14)
O3 0.030(2) 0.037(2) 0.039(2) -0.0069(17) 0.0126(18) 0.0065(16)
O4 0.028(2) 0.059(3) 0.037(2) 0.005(2) 0.0090(18) 0.0013(18)
O5 0.036(2) 0.042(3) 0.048(3) 0.015(2) 0.014(2) -0.0045(19)
O7 0.029(2) 0.048(3) 0.025(2) -0.0075(16) 0.0002(18) -0.0006(16)
O8 0.037(2) 0.034(2) 0.020(2) -0.0020(14) -0.0010(18) 0.0029(15)
N1 0.038(3) 0.032(3) 0.048(3) -0.011(2) 0.002(2) -0.001(2)
N2 0.025(2) 0.058(4) 0.034(3) 0.012(2) 0.008(2) 0.000(2)
N3 0.027(3) 0.054(3) 0.038(3) -0.012(3) 0.002(2) 0.004(2)
C1 0.040(4) 0.036(4) 0.051(4) -0.002(3) -0.002(3) 0.012(3)
C2 0.052(4) 0.028(3) 0.040(4) -0.001(3) -0.004(3) -0.005(3)
C3 0.058(5) 0.031(3) 0.051(4) 0.010(3) -0.004(4) -0.003(3)
C4 0.070(5) 0.032(4) 0.046(4) 0.014(3) 0.000(4) -0.010(3)
C5 0.054(4) 0.043(4) 0.043(4) 0.014(3) 0.003(3) -0.016(3)
C6 0.041(3) 0.031(3) 0.038(3) 0.006(2) -0.001(3) -0.008(2)
C7 0.040(3) 0.027(3) 0.032(3) 0.001(2) -0.001(3) -0.006(2)
C8 0.037(4) 0.061(5) 0.067(5) 0.019(4) 0.021(4) -0.009(3)
C9 0.036(4) 0.073(5) 0.045(4) 0.011(4) 0.017(3) -0.001(3)
C10 0.039(4) 0.065(5) 0.045(4) 0.008(3) 0.016(3) 0.014(3)
C11 0.050(4) 0.043(4) 0.047(4) -0.003(3) 0.021(3) 0.012(3)
C12 0.040(3) 0.025(3) 0.027(3) 0.001(2) 0.000(2) 0.005(2)
C13 0.050(4) 0.030(3) 0.025(3) -0.002(2) 0.004(3) 0.007(2)
C14 0.065(5) 0.024(3) 0.032(3) -0.002(2) -0.003(3) 0.006(3)
C15 0.050(4) 0.023(3) 0.038(3) 0.008(2) -0.011(3) -0.011(2)
C16 0.034(3) 0.030(3) 0.031(3) 0.006(2) -0.001(2) -0.003(2)
C17 0.030(3) 0.016(2) 0.025(3) 0.0020(18) 0.000(2) 0.0023(19)
C18 0.034(3) 0.037(3) 0.045(4) 0.009(3) 0.005(3) -0.006(2)
C24 0.044(4) 0.079(6) 0.064(5) -0.006(4) 0.017(4) 0.010(4)
C19 0.039(4) 0.054(4) 0.058(5) 0.006(3) 0.020(3) -0.004(3)
C20 0.025(5) 0.043(6) 0.035(6) -0.014(4) 0.009(4) -0.007(4)
C21 0.025(5) 0.042(6) 0.040(6) -0.009(4) -0.004(4) 0.007(4)
C22 0.036(4) 0.048(4) 0.069(5) -0.023(4) 0.009(3) 0.012(3)
C23 0.044(7) 0.055(8) 0.021(5) -0.006(4) 0.018(5) -0.005(4)
N3' 0.027(3) 0.054(3) 0.038(3) -0.012(3) 0.002(2) 0.004(2)
C19' 0.039(4) 0.054(4) 0.058(5) 0.006(3) 0.020(3) -0.004(3)
C22' 0.036(4) 0.048(4) 0.069(5) -0.023(4) 0.009(3) 0.012(3)
C20' 0.030(9) 0.11(2) 0.061(14) 0.011(13) 0.015(9) -0.021(11)
C23' 0.031(9) 0.076(12) 0.032(10) -0.006(8) 0.006(7) 0.006(8)
C21' 0.051(12) 0.10(2) 0.065(15) -0.049(14) 0.028(11) 0.000(11)
S1 0.0408(10) 0.0766(12) 0.0443(11) -0.0134(9) 0.0045(8) 0.0159(9)
O11 0.079(5) 0.123(6) 0.046(4) 0.007(4) -0.016(3) -0.034(5)
O12 0.116(7) 0.161(9) 0.049(4) -0.018(5) 0.007(4) 0.093(7)
O13 0.092(6) 0.073(5) 0.132(8) 0.010(5) 0.053(5) -0.004(4)
F11 0.075(4) 0.119(6) 0.179(9) -0.023(6) -0.058(5) 0.035(4)
F12 0.165(7) 0.093(5) 0.118(5) 0.010(4) 0.082(6) 0.061(5)
F13 0.119(6) 0.133(7) 0.084(4) 0.044(5) 0.039(4) 0.023(5)

loop_
_atom_type_symbol
_atom_type_description
_atom_type_scat_dispersion_real
_atom_type_scat_dispersion_imag
_atom_type_scat_source
C C 0.0181 0.0091 'International Tables Vol C Tables 4.2.6.8 and 6.1.1.4'
H H 0.0000 0.0000 'International Tables Vol C Tables 4.2.6.8 and 6.1.1.4'
F F 0.0727 0.0534 'International Tables Vol C Tables 4.2.6.8 and 6.1.1.4'
N N 0.0311 0.0180 'International Tables Vol C Tables 4.2.6.8 and 6.1.1.4'
Na Na 0.1353 0.1239 'International Tables Vol C Tables 4.2.6.8 and 6.1.1.4'
O O 0.0492 0.0322 'International Tables Vol C Tables 4.2.6.8 and 6.1.1.4'
S S 0.3331 0.5567 'International Tables Vol C Tables 4.2.6.8 and 6.1.1.4'
U U -4.3638 13.4090 'International Tables Vol C Tables 4.2.6.8 and 6.1.1.4'

loop_
_geom_angle_atom_site_label_1
_geom_angle_atom_site_label_2
_geom_angle_atom_site_label_3
_geom_angle
_geom_angle_site_symmetry_1
_geom_angle_site_symmetry_3
_geom_angle_publ_flag
O7 U O8 175.3(2) . . ?
O7 U O1 91.0(2) . . ?
O8 U O1 92.7(2) . . ?
O7 U O2 89.03(18) . . ?
O8 U O2 94.40(17) . . ?
O1 U O2 81.12(14) . . ?
O7 U N1 93.58(19) . . ?
O8 U N1 84.79(18) . . ?
O1 U N1 72.71(17) . . ?
O2 U N1 153.73(17) . . ?
O7 U N2 93.1(2) . . ?
O8 U N2 84.84(19) . . ?
O1 U N2 153.06(17) . . ?
O2 U N2 72.35(17) . . ?
N1 U N2 133.44(17) . . ?
O7 U N3' 86.7(2) . . ?
O8 U N3' 88.6(2) . . ?
O1 U N3' 140.24(19) . . ?
O2 U N3' 138.42(19) . . ?
N1 U N3' 67.8(2) . . ?
N2 U N3' 66.6(2) . . ?
O7 U N3 86.7(2) . . ?
O8 U N3 88.6(2) . . ?
O1 U N3 140.24(19) . . ?
O2 U N3 138.42(19) . . ?
N1 U N3 67.8(2) . . ?
N2 U N3 66.6(2) . . ?
O7 U Na 81.10(17) . . ?
O8 U Na 103.64(17) . . ?
O1 U Na 40.81(12) . . ?
O2 U Na 41.93(11) . . ?
N1 U Na 112.74(14) . . ?
N2 U Na 113.82(13) . . ?
N3' U Na 167.77(14) . . ?
N3 U Na 167.77(14) . . ?
O11 Na O5 121.6(3) . . ?
O11 Na O3 121.2(3) . . ?
O5 Na O3 105.33(19) . . ?
O11 Na O1 106.4(3) . . ?
O5 Na O1 66.43(17) . . ?
O3 Na O1 124.68(18) . . ?
O11 Na O2 107.5(2) . . ?
O5 Na O2 123.47(17) . . ?
O3 Na O2 65.68(15) . . ?
O1 Na O2 74.84(16) . . ?
O11 Na O4 96.6(3) . . ?
O5 Na O4 68.50(18) . . ?
O3 Na O4 68.35(17) . . ?
O1 Na O4 134.93(19) . . ?
O2 Na O4 134.03(18) . . ?
O11 Na U 103.5(2) . . ?
O5 Na U 100.17(13) . . ?
O3 Na U 100.53(12) . . ?
O1 Na U 37.89(11) . . ?
O2 Na U 38.40(10) . . ?
O4 Na U 159.92(14) . . ?
C7 O1 U 137.7(4) . . ?
C7 O1 Na 118.3(4) . . ?
U O1 Na 101.30(17) . . ?
C17 O2 U 128.1(3) . . ?
C17 O2 Na 118.7(3) . . ?
U O2 Na 99.67(15) . . ?
C12 O3 C11 117.5(5) . . ?
C12 O3 Na 120.6(3) . . ?
C11 O3 Na 121.2(4) . . ?
C9 O4 C10 114.0(6) . . ?
C9 O4 Na 111.0(4) . . ?
C10 O4 Na 108.3(4) . . ?
C6 O5 C8 119.0(5) . . ?
C6 O5 Na 118.5(4) . . ?
C8 O5 Na 116.6(4) . . ?
C1 N1 C22' 115.9(6) . . ?
C1 N1 C22 115.9(6) . . ?
C1 N1 U 128.2(5) . . ?
C22' N1 U 115.7(5) . . ?
C22 N1 U 115.7(5) . . ?
C18 N2 C19' 116.2(6) . . ?
C18 N2 C19 116.2(6) . . ?
C18 N2 U 123.9(4) . . ?
C19' N2 U 118.4(5) . . ?
C19 N2 U 118.4(5) . . ?
C21 N3 C20 111.4(7) . . ?
C21 N3 C23 107.3(7) . . ?
C20 N3 C23 106.0(7) . . ?
C21 N3 U 109.5(6) . . ?
C20 N3 U 111.8(5) . . ?
C23 N3 U 110.7(6) . . ?
N1 C1 C2 128.0(6) . . ?
N1 C1 H1 116.0 . . ?
C2 C1 H1 116.0 . . ?
C3 C2 C7 119.4(7) . . ?
C3 C2 C1 116.6(7) . . ?
C7 C2 C1 123.9(6) . . ?
C4 C3 C2 121.1(7) . . ?
C4 C3 H3 119.5 . . ?
C2 C3 H3 119.5 . . ?
C3 C4 C5 120.3(6) . . ?
C3 C4 H4 119.9 . . ?
C5 C4 H4 119.9 . . ?
C6 C5 C4 119.6(7) . . ?
C6 C5 H5 120.2 . . ?
C4 C5 H5 120.2 . . ?
O5 C6 C5 124.7(7) . . ?
O5 C6 C7 114.8(5) . . ?
C5 C6 C7 120.4(7) . . ?
O1 C7 C6 118.7(6) . . ?
O1 C7 C2 122.2(6) . . ?
C6 C7 C2 119.2(6) . . ?
O5 C8 C9 107.4(6) . . ?
O5 C8 H8A 110.2 . . ?
C9 C8 H8A 110.2 . . ?
O5 C8 H8B 110.2 . . ?
C9 C8 H8B 110.2 . . ?
H8A C8 H8B 108.5 . . ?
O4 C9 C8 109.3(7) . . ?
O4 C9 H9A 109.8 . . ?
C8 C9 H9A 109.8 . . ?
O4 C9 H9B 109.8 . . ?
C8 C9 H9B 109.8 . . ?
H9A C9 H9B 108.3 . . ?
O4 C10 C11 113.3(6) . . ?
O4 C10 H10A 108.9 . . ?
C11 C10 H10A 108.9 . . ?
O4 C10 H10B 108.9 . . ?
C11 C10 H10B 108.9 . . ?
H10A C10 H10B 107.7 . . ?
O3 C11 C10 105.7(6) . . ?
O3 C11 H11A 110.6 . . ?
C10 C11 H11A 110.6 . . ?
O3 C11 H11B 110.6 . . ?
C10 C11 H11B 110.6 . . ?
H11A C11 H11B 108.7 . . ?
C13 C12 O3 123.7(6) . . ?
C13 C12 C17 122.3(6) . . ?
O3 C12 C17 114.0(5) . . ?
C12 C13 C14 119.4(6) . . ?
C12 C13 H13 120.3 . . ?
C14 C13 H13 120.3 . . ?
C15 C14 C13 119.6(6) . . ?
C15 C14 H14 120.2 . . ?
C13 C14 H14 120.2 . . ?
C14 C15 C16 121.3(6) . . ?
C14 C15 H15 119.3 . . ?
C16 C15 H15 119.3 . . ?
C17 C16 C15 119.3(6) . . ?
C17 C16 C18 123.3(6) . . ?
C15 C16 C18 117.3(6) . . ?
O2 C17 C16 123.4(5) . . ?
O2 C17 C12 119.0(5) . . ?
C16 C17 C12 117.6(5) . . ?
N2 C18 C16 127.0(6) . . ?
N2 C18 H18 116.5 . . ?
C16 C18 H18 116.5 . . ?
F12 C24 F13 107.7(10) . . ?
F12 C24 F11 107.1(9) . . ?
F13 C24 F11 106.2(10) . . ?
F12 C24 S1 111.9(7) . . ?
F13 C24 S1 113.0(6) . . ?
F11 C24 S1 110.7(8) . . ?
N2 C19 C20 105.9(7) . . ?
N2 C19 H19A 110.6 . . ?
C20 C19 H19A 110.6 . . ?
N2 C19 H19B 110.6 . . ?
C20 C19 H19B 110.6 . . ?
H19A C19 H19B 108.7 . . ?
N3 C20 C19 110.5(7) . . ?
N3 C20 H20A 109.6 . . ?
C19 C20 H20A 109.6 . . ?
N3 C20 H20B 109.6 . . ?
C19 C20 H20B 109.6 . . ?
H20A C20 H20B 108.1 . . ?
N3 C21 C22 110.3(7) . . ?
N3 C21 H21A 109.6 . . ?
C22 C21 H21A 109.6 . . ?
N3 C21 H21B 109.6 . . ?
C22 C21 H21B 109.6 . . ?
H21A C21 H21B 108.1 . . ?
N1 C22 C21 109.8(6) . . ?
N1 C22 H22A 109.7 . . ?
C21 C22 H22A 109.7 . . ?
N1 C22 H22B 109.7 . . ?
C21 C22 H22B 109.7 . . ?
H22A C22 H22B 108.2 . . ?
N3 C23 H23A 109.5 . . ?
N3 C23 H23B 109.5 . . ?
H23A C23 H23B 109.5 . . ?
N3 C23 H23C 109.5 . . ?
H23A C23 H23C 109.5 . . ?
H23B C23 H23C 109.5 . . ?
C20' N3' C21' 120.9(17) . . ?
C20' N3' C23' 110.3(13) . . ?
C21' N3' C23' 106.4(15) . . ?
C20' N3' U 103.4(10) . . ?
C21' N3' U 106.2(10) . . ?
C23' N3' U 109.2(7) . . ?
C20' C19' N2 106.4(9) . . ?
C20' C19' H19C 110.5 . . ?
N2 C19' H19C 110.5 . . ?
C20' C19' H19D 110.5 . . ?
N2 C19' H19D 110.5 . . ?
H19C C19' H19D 108.6 . . ?
C21' C22' N1 110.2(10) . . ?
C21' C22' H22C 109.6 . . ?
N1 C22' H22C 109.6 . . ?
C21' C22' H22D 109.6 . . ?
N1 C22' H22D 109.6 . . ?
H22C C22' H22D 108.1 . . ?
N3' C20' C19' 117.3(16) . . ?
N3' C20' H20C 108.0 . . ?
C19' C20' H20C 108.0 . . ?
N3' C20' H20D 108.0 . . ?
C19' C20' H20D 108.0 . . ?
H20C C20' H20D 107.2 . . ?
N3' C23' H23D 109.5 . . ?
N3' C23' H23E 109.5 . . ?
H23D C23' H23E 109.5 . . ?
N3' C23' H23F 109.5 . . ?
H23D C23' H23F 109.5 . . ?
H23E C23' H23F 109.5 . . ?
N3' C21' C22' 115.9(15) . . ?
N3' C21' H21C 108.3 . . ?
C22' C21' H21C 108.3 . . ?
N3' C21' H21D 108.3 . . ?
C22' C21' H21D 108.3 . . ?
H21C C21' H21D 107.4 . . ?
O11 S1 O12 119.7(6) . . ?
O11 S1 O13 111.3(6) . . ?
O12 S1 O13 113.3(7) . . ?
O11 S1 C24 101.8(5) . . ?
O12 S1 C24 104.2(4) . . ?
O13 S1 C24 104.2(5) . . ?
S1 O11 Na 143.0(5) . . ?

loop_
_geom_bond_atom_site_label_1
_geom_bond_atom_site_label_2
_geom_bond_distance
_geom_bond_site_symmetry_2
_geom_bond_publ_flag
U O7 1.761(5) . ?
U O8 1.770(4) . ?
U O1 2.258(5) . ?
U O2 2.272(4) . ?
U N1 2.543(6) . ?
U N2 2.544(6) . ?
U N3' 2.600(6) . ?
U N3 2.600(6) . ?
U Na 3.605(2) . ?
Na O11 2.251(7) . ?
Na O5 2.384(5) . ?
Na O3 2.393(5) . ?
Na O1 2.403(5) . ?
Na O2 2.444(4) . ?
Na O4 2.447(5) . ?
O1 C7 1.323(8) . ?
O2 C17 1.331(7) . ?
O3 C12 1.387(8) . ?
O3 C11 1.440(8) . ?
O4 C9 1.434(9) . ?
O4 C10 1.437(10) . ?
O5 C6 1.373(9) . ?
O5 C8 1.437(9) . ?
N1 C1 1.277(10) . ?
N1 C22' 1.497(9) . ?
N1 C22 1.497(9) . ?
N2 C18 1.293(10) . ?
N2 C19' 1.489(9) . ?
N2 C19 1.489(9) . ?
N3 C21 1.459(13) . ?
N3 C20 1.481(12) . ?
N3 C23 1.563(12) . ?
C1 C2 1.445(11) . ?
C1 H1 0.9500 . ?
C2 C3 1.402(10) . ?
C2 C7 1.410(10) . ?
C3 C4 1.372(12) . ?
C3 H3 0.9500 . ?
C4 C5 1.405(12) . ?
C4 H4 0.9500 . ?
C5 C6 1.397(9) . ?
C5 H5 0.9500 . ?
C6 C7 1.409(10) . ?
C8 C9 1.475(13) . ?
C8 H8A 0.9900 . ?
C8 H8B 0.9900 . ?
C9 H9A 0.9900 . ?
C9 H9B 0.9900 . ?
C10 C11 1.518(11) . ?
C10 H10A 0.9900 . ?
C10 H10B 0.9900 . ?
C11 H11A 0.9900 . ?
C11 H11B 0.9900 . ?
C12 C13 1.377(8) . ?
C12 C17 1.409(9) . ?
C13 C14 1.394(11) . ?
C13 H13 0.9500 . ?
C14 C15 1.374(11) . ?
C14 H14 0.9500 . ?
C15 C16 1.413(9) . ?
C15 H15 0.9500 . ?
C16 C17 1.405(8) . ?
C16 C18 1.443(10) . ?
C18 H18 0.9500 . ?
C24 F12 1.297(11) . ?
C24 F13 1.299(12) . ?
C24 F11 1.303(12) . ?
C24 S1 1.817(10) . ?
C19 C20 1.555(14) . ?
C19 H19A 0.9900 . ?
C19 H19B 0.9900 . ?
C20 H20A 0.9900 . ?
C20 H20B 0.9900 . ?
C21 C22 1.532(13) . ?
C21 H21A 0.9900 . ?
C21 H21B 0.9900 . ?
C22 H22A 0.9900 . ?
C22 H22B 0.9900 . ?
C23 H23A 0.9800 . ?
C23 H23B 0.9800 . ?
C23 H23C 0.9800 . ?
N3' C20' 1.43(3) . ?
N3' C21' 1.44(3) . ?
N3' C23' 1.593(19) . ?
C19' C20' 1.49(3) . ?
C19' H19C 0.9900 . ?
C19' H19D 0.9900 . ?
C22' C21' 1.46(3) . ?
C22' H22C 0.9900 . ?
C22' H22D 0.9900 . ?
C20' H20C 0.9900 . ?
C20' H20D 0.9900 . ?
C23' H23D 0.9800 . ?
C23' H23E 0.9800 . ?
C23' H23F 0.9800 . ?
C21' H21C 0.9900 . ?
C21' H21D 0.9900 . ?
S1 O11 1.406(7) . ?
S1 O12 1.408(7) . ?
S1 O13 1.458(9) . ?

loop_
_geom_hbond_atom_site_label_D
_geom_hbond_atom_site_label_H
_geom_hbond_atom_site_label_A
_geom_hbond_distance_DH
_geom_hbond_distance_HA
_geom_hbond_distance_DA
_geom_hbond_angle_DHA
_geom_hbond_site_symmetry_A
_geom_hbond_publ_flag
C13 H13 O8 0.95 2.40 3.152(8) 135.9 3_666 yes
C18 H18 O12^b 0.95 2.55 3.435(9) 155.1 2_646 yes
C22^a H22B^a O2 0.99 2.66 3.379(8) 130.1 2_656 yes
C22'^b H22C^b O2 0.99 2.59 3.379(8) 137.2 2_656 yes
C20'^b H20C^b F12^b 0.99 2.41 3.27(2) 145.2 1_455 yes
C23'^b H23E^b O4 0.98 2.62 3.27(2) 124.6 1_455 yes

loop_
_geom_torsion_atom_site_label_1
_geom_torsion_atom_site_label_2
_geom_torsion_atom_site_label_3
_geom_torsion_atom_site_label_4
_geom_torsion
_geom_torsion_site_symmetry_1
_geom_torsion_site_symmetry_2
_geom_torsion_site_symmetry_3
_geom_torsion_site_symmetry_4
_geom_torsion_publ_flag
C22' N1 C1 C2 -176.1(7) . . . . ?
C22 N1 C1 C2 -176.1(7) . . . . ?
U N1 C1 C2 -1.3(11) . . . . ?
N1 C1 C2 C3 170.0(7) . . . . ?
N1 C1 C2 C7 -9.0(11) . . . . ?
C7 C2 C3 C4 2.2(11) . . . . ?
C1 C2 C3 C4 -176.9(7) . . . . ?
C2 C3 C4 C5 -1.2(11) . . . . ?
C3 C4 C5 C6 0.4(11) . . . . ?
C8 O5 C6 C5 12.4(10) . . . . ?
Na O5 C6 C5 164.5(5) . . . . ?
C8 O5 C6 C7 -169.7(6) . . . . ?
Na O5 C6 C7 -17.7(7) . . . . ?
C4 C5 C6 O5 177.0(6) . . . . ?
C4 C5 C6 C7 -0.8(10) . . . . ?
U O1 C7 C6 -147.1(5) . . . . ?
Na O1 C7 C6 10.0(7) . . . . ?
U O1 C7 C2 34.0(9) . . . . ?
Na O1 C7 C2 -168.9(5) . . . . ?
O5 C6 C7 O1 4.9(8) . . . . ?
C5 C6 C7 O1 -177.1(6) . . . . ?
O5 C6 C7 C2 -176.1(6) . . . . ?
C5 C6 C7 C2 1.8(9) . . . . ?
C3 C2 C7 O1 176.4(6) . . . . ?
C1 C2 C7 O1 -4.6(10) . . . . ?
C3 C2 C7 C6 -2.5(9) . . . . ?
C1 C2 C7 C6 176.5(6) . . . . ?
C6 O5 C8 C9 -168.3(6) . . . . ?
Na O5 C8 C9 39.2(8) . . . . ?
C10 O4 C9 C8 171.7(6) . . . . ?
Na O4 C9 C8 49.0(7) . . . . ?
O5 C8 C9 O4 -57.8(8) . . . . ?
C9 O4 C10 C11 -70.6(7) . . . . ?
Na O4 C10 C11 53.5(7) . . . . ?
C12 O3 C11 C10 -168.9(5) . . . . ?
Na O3 C11 C10 20.7(7) . . . . ?
O4 C10 C11 O3 -49.1(8) . . . . ?
C11 O3 C12 C13 -4.4(8) . . . . ?
Na O3 C12 C13 166.1(4) . . . . ?
C11 O3 C12 C17 175.1(5) . . . . ?
Na O3 C12 C17 -14.4(6) . . . . ?
O3 C12 C13 C14 174.7(6) . . . . ?
C17 C12 C13 C14 -4.8(9) . . . . ?
C12 C13 C14 C15 -1.8(9) . . . . ?
C13 C14 C15 C16 5.7(9) . . . . ?
C14 C15 C16 C17 -3.2(9) . . . . ?
C14 C15 C16 C18 179.0(6) . . . . ?
U O2 C17 C16 -44.4(7) . . . . ?
Na O2 C17 C16 -176.7(4) . . . . ?
U O2 C17 C12 138.3(4) . . . . ?
Na O2 C17 C12 6.0(6) . . . . ?
C15 C16 C17 O2 179.5(5) . . . . ?
C18 C16 C17 O2 -2.8(9) . . . . ?
C15 C16 C17 C12 -3.1(8) . . . . ?
C18 C16 C17 C12 174.5(5) . . . . ?
C13 C12 C17 O2 -175.4(5) . . . . ?
O3 C12 C17 O2 5.1(7) . . . . ?
C13 C12 C17 C16 7.2(8) . . . . ?
O3 C12 C17 C16 -172.3(5) . . . . ?
C19' N2 C18 C16 177.6(6) . . . . ?
C19 N2 C18 C16 177.6(6) . . . . ?
U N2 C18 C16 12.0(9) . . . . ?
C17 C16 C18 N2 16.6(10) . . . . ?
C15 C16 C18 N2 -165.7(6) . . . . ?
C18 N2 C19 C20 -127.3(7) . . . . ?
U N2 C19 C20 39.1(7) . . . . ?
C21 N3 C20 C19 172.1(8) . . . . ?
C23 N3 C20 C19 -71.5(9) . . . . ?
U N3 C20 C19 49.2(9) . . . . ?
N2 C19 C20 N3 -57.4(9) . . . . ?
C20 N3 C21 C22 -177.1(8) . . . . ?
C23 N3 C21 C22 67.3(10) . . . . ?
U N3 C21 C22 -52.9(9) . . . . ?
C1 N1 C22 C21 143.9(7) . . . . ?
U N1 C22 C21 -31.6(8) . . . . ?
N3 C21 C22 N1 57.1(10) . . . . ?
C18 N2 C19' C20' -178.9(11) . . . . ?
U N2 C19' C20' -12.5(12) . . . . ?
C1 N1 C22' C21' -163.4(11) . . . . ?
U N1 C22' C21' 21.1(11) . . . . ?
C21' N3' C20' C19' -179.6(14) . . . . ?
C23' N3' C20' C19' 55.5(18) . . . . ?
U N3' C20' C19' -61.2(15) . . . . ?
N2 C19' C20' N3' 51.7(16) . . . . ?
C20' N3' C21' C22' 171.8(13) . . . . ?
C23' N3' C21' C22' -61.5(19) . . . . ?
U N3' C21' C22' 54.7(18) . . . . ?
N1 C22' C21' N3' -52.9(19) . . . . ?
F12 C24 S1 O11 59.2(9) . . . . ?
F13 C24 S1 O11 -62.6(8) . . . . ?
F11 C24 S1 O11 178.5(8) . . . . ?
F12 C24 S1 O12 -175.7(9) . . . . ?
F13 C24 S1 O12 62.6(10) . . . . ?
F11 C24 S1 O12 -56.4(10) . . . . ?
F12 C24 S1 O13 -56.7(9) . . . . ?
F13 C24 S1 O13 -178.5(8) . . . . ?
F11 C24 S1 O13 62.6(9) . . . . ?
O12 S1 O11 Na 113.3(11) . . . . ?
O13 S1 O11 Na -22.1(13) . . . . ?
C24 S1 O11 Na -132.6(10) . . . . ?
